data_4322695
loop_
_publ_author_name
'Todd E. Clement'
'Daniel J. Nurco'
'Kevin M. Smith'

_publ_section_title
;
 Synthesis and Characterization of a Series of Monometallo-, Bimetallo-,
 and Heterobimetallo-1,2-Ethene-Linked Cofacial Bisporphyrins
;
_journal_name_full 'Inorganic Chemistry'
_journal_page_first 1150
_journal_page_last 1160
_journal_paper_doi 10.1021/ic970774p
_journal_volume 37
_journal_year 1998
_chemical_compound_source synthetic
_chemical_formula_moiety 'C74 H88 N8 Cu Ni'
_chemical_formula_sum 'C74 H88 Cu N8 Ni'
_chemical_formula_weight 1211.77
_chemical_name_systematic
; 
cis-1-[Nickel (II) 5-(2,3,7,8,12,13,17,18-octaethylporphyrinyl)]-2-[Copper (II) 
5-(2,3,7,8,12,13,17,18-octaethylporphyrinyl)]ethene 
;
_space_group_IT_number 14
_symmetry_cell_setting monoclinic
_symmetry_space_group_name_Hall '-P 2ybc'
_symmetry_space_group_name_H-M 'P 1 21/c 1'
_atom_sites_solution_hydrogens geom
_atom_sites_solution_primary direct
_atom_sites_solution_secondary difmap
_audit_creation_method SHELXL
_cell_angle_alpha 90.00
_cell_angle_beta 108.64(9)
_cell_angle_gamma 90.00
_cell_formula_units_Z 4
_cell_length_a 21.169(3)
_cell_length_b 13.875(2)
_cell_length_c 22.660(3)
_cell_measurement_reflns_used 39
_cell_measurement_temperature 130(2)
_cell_measurement_theta_max 29.56
_cell_measurement_theta_min 5.22
_cell_volume 6307(4)
_computing_cell_refinement 'Siemens P3'
_computing_data_collection 'Siemens P3'
_computing_data_reduction 'Siemens XDISK'
_computing_molecular_graphics 'Siemens XP'
_computing_publication_material 'Siemens XCIF'
_computing_structure_refinement 'Siemens SHELXTL V. 5.03'
_computing_structure_solution 'Siemens SHELXTL V. 5.03'
_diffrn_ambient_temperature 130(2)
_diffrn_measurement_device 'Syntex P2~1~'
_diffrn_measurement_method '\q - 2\q scans'
_diffrn_radiation_monochromator graphite
_diffrn_radiation_source 'normal-focus sealed tube'
_diffrn_radiation_type CuK\a
_diffrn_radiation_wavelength 1.54178
_diffrn_reflns_av_R_equivalents 0.066
_diffrn_reflns_av_sigmaI/netI 0.0306
_diffrn_reflns_limit_h_max 23
_diffrn_reflns_limit_h_min 0
_diffrn_reflns_limit_k_max 15
_diffrn_reflns_limit_k_min 0
_diffrn_reflns_limit_l_max 23
_diffrn_reflns_limit_l_min -23
_diffrn_reflns_number 9203
_diffrn_reflns_theta_max 57.08
_diffrn_reflns_theta_min 2.20
_diffrn_standards_decay_% 'no decay'
_diffrn_standards_interval_count 198
_diffrn_standards_number 2
_exptl_absorpt_coefficient_mu 1.163
_exptl_absorpt_correction_T_max 0.67
_exptl_absorpt_correction_T_min 0.46
_exptl_absorpt_correction_type XABS2
_exptl_crystal_colour 'brick red'
_exptl_crystal_density_diffrn 1.277
_exptl_crystal_density_meas ?
_exptl_crystal_description prismatic
_exptl_crystal_F_000 2580
_exptl_crystal_size_max 0.80
_exptl_crystal_size_mid 0.80
_exptl_crystal_size_min 0.40
_refine_diff_density_max 0.409
_refine_diff_density_min -0.725
_refine_ls_extinction_method none
_refine_ls_goodness_of_fit_all 1.084
_refine_ls_goodness_of_fit_obs 1.110
_refine_ls_hydrogen_treatment riding
_refine_ls_matrix_type full
_refine_ls_number_parameters 773
_refine_ls_number_reflns 8508
_refine_ls_number_restraints 0
_refine_ls_restrained_S_all 1.084
_refine_ls_restrained_S_obs 1.110
_refine_ls_R_factor_all 0.0517
_refine_ls_R_factor_obs 0.0470
_refine_ls_shift/esd_max -0.003
_refine_ls_shift/esd_mean 0.000
_refine_ls_structure_factor_coef Fsqd
_refine_ls_weighting_details 'w=1/[\s^2^(Fo^2^)+(0.0601P)^2^+9.7021P] where P=(Fo^2^+2Fc^2^)/3'
_refine_ls_weighting_scheme calc
_refine_ls_wR_factor_all 0.1235
_refine_ls_wR_factor_obs 0.1201
_reflns_number_observed 7738
_reflns_number_total 8508
_reflns_observed_criterion >2sigma(I)
_cod_data_source_file ic970774p_1.cif
_cod_data_source_block 21xf
_cod_depositor_comments
;
The following automatic conversions were performed:

'_exptl_crystal_density_meas' value 'not measured' was changed to '?'
- the value is perceived as not measured.

Automatic conversion script
Id: cif_fix_values 3008 2015-01-20 13:52:24Z robertas 

The following automatic conversions were performed:

'_refine_ls_weighting_scheme' value 'calc
w=1/[\s^2^(Fo^2^)+(0.0601P)^2^+9.7021P] where P=(Fo^2^+2Fc^2^)/3' was
changed to 'calc'. New tag '_refine_ls_weighting_details' was
created. The value of the new tag was set to
'w=1/[\s^2^(Fo^2^)+(0.0601P)^2^+9.7021P] where P=(Fo^2^+2Fc^2^)/3'.

Automatic conversion script
Id: cif_fix_values 3143 2015-03-26 13:38:13Z robertas 
;
_cod_original_cell_volume 6306.43(14)
_cod_original_formula_sum 'C74 H88 N8 Cu Ni'
_cod_database_code 4322695

loop_
_symmetry_equiv_pos_as_xyz
'x, y, z'
'-x, y+1/2, -z+1/2'
'-x, -y, -z'
'x, -y-1/2, z-1/2'

loop_
_atom_site_aniso_label
_atom_site_aniso_U_11
_atom_site_aniso_U_22
_atom_site_aniso_U_33
_atom_site_aniso_U_23
_atom_site_aniso_U_13
_atom_site_aniso_U_12
Cu 0.0150(2) 0.0143(3) 0.0154(2) 0.0011(2) 0.0039(2) 0.0019(2)
Ni 0.0134(3) 0.0130(3) 0.0133(3) 0.0007(2) 0.0032(2) 0.0000(2)
N1 0.0149(13) 0.0174(14) 0.0135(12) 0.0020(10) 0.0050(11) 0.0014(11)
C1 0.016(2) 0.019(2) 0.014(2) 0.0030(13) 0.0077(13) -0.0011(13)
N2 0.0148(13) 0.0162(13) 0.0161(13) 0.0053(10) 0.0046(11) 0.0021(10)
C2 0.014(2) 0.021(2) 0.016(2) 0.0044(13) 0.0065(13) 0.0025(13)
C2A 0.018(2) 0.025(2) 0.022(2) 0.0009(14) 0.0032(13) 0.0029(14)
C2B 0.031(2) 0.035(2) 0.021(2) 0.005(2) 0.0023(15) 0.003(2)
N3 0.0173(13) 0.0178(14) 0.0121(12) 0.0030(11) 0.0031(11) 0.0037(11)
C3 0.016(2) 0.019(2) 0.018(2) 0.0042(13) 0.0082(13) 0.0023(13)
C3A 0.019(2) 0.021(2) 0.019(2) 0.0030(13) 0.0034(13) 0.0066(13)
C3B 0.060(3) 0.020(2) 0.069(3) 0.015(2) 0.044(2) 0.016(2)
N4 0.0168(13) 0.0188(14) 0.0184(13) 0.0043(11) 0.0056(11) 0.0010(11)
C4 0.0150(15) 0.014(2) 0.017(2) 0.0023(13) 0.0085(13) 0.0027(12)
C5 0.020(2) 0.012(2) 0.019(2) 0.0013(12) 0.0097(13) -0.0010(12)
N5 0.0147(13) 0.0189(14) 0.0172(13) 0.0043(11) 0.0073(11) 0.0004(11)
C6 0.017(2) 0.014(2) 0.017(2) 0.0020(12) 0.0082(13) 0.0014(12)
N6 0.0154(13) 0.0180(14) 0.0148(13) 0.0026(11) 0.0048(11) 0.0022(11)
C7 0.022(2) 0.017(2) 0.016(2) -0.0013(13) 0.0088(13) -0.0033(13)
N7 0.0156(13) 0.0196(14) 0.0172(13) 0.0046(11) 0.0049(11) 0.0018(11)
C7A 0.022(2) 0.019(2) 0.025(2) -0.0053(14) 0.0063(14) 0.0006(14)
C7B 0.028(2) 0.017(2) 0.059(2) 0.000(2) 0.018(2) -0.0015(15)
C8 0.018(2) 0.015(2) 0.016(2) 0.0003(12) 0.0054(13) -0.0035(13)
N8 0.0152(13) 0.0186(14) 0.0180(13) 0.0017(11) 0.0061(11) -0.0024(11)
C8A 0.022(2) 0.021(2) 0.023(2) -0.0020(14) 0.0071(14) -0.0031(14)
C8B 0.039(2) 0.038(2) 0.021(2) 0.001(2) 0.001(2) -0.012(2)
C9 0.015(2) 0.017(2) 0.018(2) 0.0049(13) 0.0060(13) -0.0012(13)
C10 0.014(2) 0.021(2) 0.018(2) 0.0032(13) 0.0047(13) -0.0014(13)
C11 0.015(2) 0.021(2) 0.017(2) 0.0032(13) 0.0079(13) 0.0017(13)
C12 0.017(2) 0.022(2) 0.018(2) 0.0065(13) 0.0088(13) 0.0049(13)
C12A 0.017(2) 0.024(2) 0.023(2) 0.0056(14) 0.0070(13) 0.0035(13)
C12B 0.027(2) 0.028(2) 0.021(2) 0.0015(15) 0.0024(14) 0.0048(15)
C13 0.019(2) 0.021(2) 0.016(2) 0.0028(13) 0.0083(13) 0.0060(13)
C13A 0.026(2) 0.026(2) 0.022(2) -0.0027(14) 0.0063(14) 0.0108(15)
C13B 0.050(2) 0.021(2) 0.033(2) 0.003(2) 0.012(2) 0.012(2)
C14 0.022(2) 0.015(2) 0.015(2) 0.0007(13) 0.0087(13) 0.0016(13)
C15 0.025(2) 0.015(2) 0.023(2) -0.0003(13) 0.0119(14) 0.0061(13)
C16 0.022(2) 0.014(2) 0.016(2) -0.0003(13) 0.0093(13) 0.0012(13)
C17 0.027(2) 0.017(2) 0.019(2) -0.0005(13) 0.0124(14) -0.0015(14)
C17A 0.031(2) 0.023(2) 0.022(2) -0.0034(14) 0.0109(15) 0.0003(15)
C17B 0.059(3) 0.018(2) 0.046(2) 0.000(2) 0.030(2) 0.004(2)
C18 0.023(2) 0.020(2) 0.016(2) -0.0021(13) 0.0086(13) -0.0064(14)
C18A 0.027(2) 0.025(2) 0.024(2) -0.0039(14) 0.0079(15) -0.0036(14)
C18B 0.036(2) 0.045(2) 0.021(2) -0.002(2) 0.005(2) -0.006(2)
C19 0.017(2) 0.017(2) 0.016(2) 0.0027(13) 0.0058(13) -0.0010(13)
C20 0.017(2) 0.023(2) 0.014(2) 0.0014(13) 0.0041(13) -0.0018(13)
C21 0.017(2) 0.022(2) 0.016(2) 0.0016(13) 0.0097(13) -0.0026(13)
C22 0.018(2) 0.024(2) 0.017(2) 0.0050(13) 0.0104(13) 0.0017(13)
C22A 0.019(2) 0.027(2) 0.030(2) 0.0014(15) 0.0124(14) 0.0028(14)
C22B 0.028(2) 0.047(2) 0.041(2) 0.019(2) 0.011(2) 0.016(2)
C23 0.020(2) 0.019(2) 0.019(2) 0.0014(13) 0.0112(13) 0.0002(13)
C23A 0.021(2) 0.019(2) 0.029(2) 0.0034(14) 0.0089(14) 0.0051(13)
C23B 0.037(2) 0.028(2) 0.030(2) -0.004(2) 0.016(2) 0.005(2)
C24 0.020(2) 0.015(2) 0.0145(15) -0.0005(12) 0.0089(13) -0.0022(13)
C25 0.019(2) 0.015(2) 0.017(2) -0.0050(13) 0.0098(13) -0.0032(13)
C26 0.017(2) 0.018(2) 0.017(2) -0.0024(13) 0.0072(13) -0.0031(13)
C27 0.016(2) 0.025(2) 0.016(2) 0.0001(13) 0.0061(13) -0.0039(13)
C27A 0.024(2) 0.023(2) 0.020(2) -0.0028(14) 0.0048(14) -0.0069(14)
C27B 0.037(2) 0.036(2) 0.029(2) -0.015(2) 0.013(2) -0.014(2)
C28 0.018(2) 0.024(2) 0.013(2) 0.0020(13) 0.0038(13) -0.0019(13)
C28A 0.023(2) 0.027(2) 0.019(2) 0.0045(14) 0.0014(14) -0.0041(14)
C28B 0.023(2) 0.051(2) 0.036(2) 0.023(2) 0.004(2) 0.003(2)
C29 0.017(2) 0.022(2) 0.016(2) 0.0047(13) 0.0058(13) 0.0003(13)
C30 0.020(2) 0.022(2) 0.018(2) 0.0053(13) 0.0072(13) 0.0026(13)
C31 0.018(2) 0.020(2) 0.020(2) 0.0028(14) 0.0093(13) -0.0016(13)
C32 0.022(2) 0.019(2) 0.026(2) -0.0013(14) 0.0117(14) 0.0016(14)
C32A 0.027(2) 0.024(2) 0.029(2) -0.0026(15) 0.0070(15) 0.0094(15)
C32B 0.053(3) 0.042(2) 0.040(2) 0.016(2) 0.017(2) 0.020(2)
C33 0.022(2) 0.015(2) 0.025(2) -0.0019(13) 0.0117(14) 0.0012(13)
C33A 0.030(2) 0.023(2) 0.030(2) -0.0042(15) 0.012(2) 0.0040(15)
C33B 0.041(2) 0.018(2) 0.041(2) -0.003(2) 0.017(2) 0.000(2)
C34 0.019(2) 0.015(2) 0.017(2) -0.0024(13) 0.0099(13) -0.0026(13)
C35 0.026(2) 0.018(2) 0.018(2) -0.0039(13) 0.0100(14) -0.0046(14)
C36 0.023(2) 0.018(2) 0.017(2) 0.0033(13) 0.0085(13) -0.0046(14)
C37 0.022(2) 0.023(2) 0.021(2) 0.0003(14) 0.0070(14) -0.0080(14)
C37A 0.025(2) 0.029(2) 0.024(2) -0.0022(15) 0.0026(14) -0.0063(15)
C37B 0.050(2) 0.059(3) 0.026(2) -0.010(2) 0.013(2) -0.014(2)
C38 0.018(2) 0.027(2) 0.020(2) 0.0001(14) 0.0050(13) -0.0080(14)
C38A 0.020(2) 0.047(2) 0.043(2) -0.015(2) -0.003(2) 0.000(2)
C38B 0.067(3) 0.072(3) 0.045(3) 0.014(2) -0.008(2) 0.035(3)
C39 0.017(2) 0.025(2) 0.021(2) 0.0019(14) 0.0088(14) -0.0047(14)
C40 0.014(2) 0.026(2) 0.023(2) 0.0062(15) 0.0069(13) 0.0011(14)
C41 0.018(2) 0.013(2) 0.021(2) 0.0000(13) 0.0035(13) -0.0009(13)
C42 0.019(2) 0.016(2) 0.021(2) -0.0031(13) 0.0052(13) 0.0025(13)

loop_
_atom_site_label
_atom_site_type_symbol
_atom_site_fract_x
_atom_site_fract_y
_atom_site_fract_z
_atom_site_U_iso_or_equiv
_atom_site_thermal_displace_type
_atom_site_occupancy
_atom_site_calc_flag
_atom_site_refinement_flags
_atom_site_disorder_group
Cu Cu -0.38639(2) -0.49915(3) -0.01045(2) 0.01514(14) Uani 1 d . .
Ni Ni -0.13035(2) -0.47386(3) 0.00535(2) 0.01351(15) Uani 1 d . .
N1 N -0.30025(11) -0.5664(2) 0.03074(11) 0.0152(5) Uani 1 d . .
C1 C -0.24871(14) -0.5302(2) 0.07911(13) 0.0157(7) Uani 1 d . .
N2 N -0.41874(12) -0.6173(2) -0.06226(11) 0.0158(5) Uani 1 d . .
C2 C -0.19726(14) -0.6018(2) 0.10176(13) 0.0167(7) Uani 1 d . .
C2A C -0.13570(15) -0.5866(2) 0.15753(14) 0.0224(7) Uani 1 d . .
H2A1 H -0.11700(15) -0.5221(2) 0.15452(14) 0.027 Uiso 1 calc R .
H2A2 H -0.10175(15) -0.6352(2) 0.15662(14) 0.027 Uiso 1 calc R .
C2B C -0.1495(2) -0.5943(3) 0.21938(15) 0.0303(8) Uani 1 d . .
H2B1 H -0.1083(3) -0.5822(16) 0.2537(2) 0.046 Uiso 1 calc R .
H2B2 H -0.1659(11) -0.6592(6) 0.2236(5) 0.046 Uiso 1 calc R .
H2B3 H -0.1832(9) -0.5466(11) 0.2206(5) 0.046 Uiso 1 calc R .
N3 N -0.47280(12) -0.4316(2) -0.05142(11) 0.0161(5) Uani 1 d . .
C3 C -0.21736(14) -0.6816(2) 0.06626(14) 0.0172(7) Uani 1 d . .
C3A C -0.18374(15) -0.7788(2) 0.08160(14) 0.0203(7) Uani 1 d . .
H3A1 H -0.18242(15) -0.8099(2) 0.04270(14) 0.024 Uiso 1 calc R .
H3A2 H -0.13720(15) -0.7695(2) 0.10890(14) 0.024 Uiso 1 calc R .
C3B C -0.2194(2) -0.8437(3) 0.1136(2) 0.0441(10) Uani 1 d . .
H3B1 H -0.1928(7) -0.9021(9) 0.1279(11) 0.066 Uiso 1 calc R .
H3B2 H -0.2630(6) -0.8614(16) 0.0843(4) 0.066 Uiso 1 calc R .
H3B3 H -0.2256(12) -0.8100(8) 0.1493(8) 0.066 Uiso 1 calc R .
N4 N -0.35428(12) -0.3808(2) 0.04161(11) 0.0180(6) Uani 1 d . .
C4 C -0.28094(14) -0.6570(2) 0.01954(13) 0.0145(6) Uani 1 d . .
C5 C -0.31658(14) -0.7155(2) -0.03116(14) 0.0160(6) Uani 1 d . .
N5 N -0.09218(12) -0.5994(2) 0.00094(11) 0.0164(6) Uani 1 d . .
C6 C -0.38268(14) -0.6990(2) -0.06755(13) 0.0152(6) Uani 1 d . .
N6 N -0.20498(12) -0.5080(2) -0.06592(11) 0.0161(6) Uani 1 d . .
C7 C -0.42497(15) -0.7615(2) -0.11673(13) 0.0176(7) Uani 1 d . .
N7 N -0.16757(12) -0.3463(2) 0.00729(11) 0.0176(6) Uani 1 d . .
C7A C -0.4120(2) -0.8600(2) -0.13901(15) 0.0224(7) Uani 1 d . .
H7A1 H -0.3660(2) -0.8619(2) -0.14120(15) 0.027 Uiso 1 calc R .
H7A2 H -0.4431(2) -0.8709(2) -0.18154(15) 0.027 Uiso 1 calc R .
C7B C -0.4203(2) -0.9407(2) -0.0965(2) 0.0339(9) Uani 1 d . .
H7B1 H -0.4133(12) -1.0030(3) -0.1137(6) 0.051 Uiso 1 calc R .
H7B2 H -0.4655(4) -0.9383(11) -0.0934(9) 0.051 Uiso 1 calc R .
H7B3 H -0.3877(8) -0.9325(10) -0.0550(4) 0.051 Uiso 1 calc R .
C8 C -0.48533(14) -0.7172(2) -0.13884(13) 0.0162(7) Uani 1 d . .
N8 N -0.05483(12) -0.4399(2) 0.07657(11) 0.0171(6) Uani 1 d . .
C8A C -0.5453(2) -0.7477(2) -0.19165(14) 0.0220(7) Uani 1 d . .
H8A1 H -0.5862(2) -0.7275(2) -0.18268(14) 0.026 Uiso 1 calc R .
H8A2 H -0.5459(2) -0.8189(2) -0.19495(14) 0.026 Uiso 1 calc R .
C8B C -0.5458(2) -0.7041(3) -0.2539(2) 0.0349(9) Uani 1 d . .
H8B1 H -0.5864(6) -0.7239(15) -0.2867(3) 0.052 Uiso 1 calc R .
H8B2 H -0.5067(7) -0.7268(14) -0.2641(6) 0.052 Uiso 1 calc R .
H8B3 H -0.5445(12) -0.6336(3) -0.2506(4) 0.052 Uiso 1 calc R .
C9 C -0.48059(14) -0.6282(2) -0.10518(13) 0.0163(7) Uani 1 d . .
C10 C -0.53171(14) -0.5617(2) -0.11827(14) 0.0179(7) Uani 1 d . .
H10 H -0.57359(14) -0.5814(2) -0.14620(14) 0.021 Uiso 1 calc R .
C11 C -0.52790(14) -0.4701(2) -0.09492(14) 0.0174(7) Uani 1 d . .
C12 C -0.58096(14) -0.3996(2) -0.11465(14) 0.0179(7) Uani 1 d . .
C12A C -0.64677(15) -0.4179(2) -0.16383(14) 0.0213(7) Uani 1 d . .
H12A H -0.67936(15) -0.3691(2) -0.15990(14) 0.026 Uiso 1 calc R .
H12B H -0.66345(15) -0.4821(2) -0.15678(14) 0.026 Uiso 1 calc R .
C12B C -0.6424(2) -0.4140(2) -0.22989(14) 0.0266(8) Uani 1 d . .
H12C H -0.6869(2) -0.4231(16) -0.26011(15) 0.040 Uiso 1 calc R .
H12D H -0.6127(9) -0.4652(10) -0.2351(4) 0.040 Uiso 1 calc R .
H12E H -0.6247(10) -0.3512(6) -0.2368(4) 0.040 Uiso 1 calc R .
C13 C -0.55740(15) -0.3178(2) -0.08275(13) 0.0181(7) Uani 1 d . .
C13A C -0.5905(2) -0.2204(2) -0.08918(15) 0.0249(7) Uani 1 d . .
H13A H -0.5805(2) -0.1907(2) -0.04748(15) 0.030 Uiso 1 calc R .
H13B H -0.6394(2) -0.2286(2) -0.10682(15) 0.030 Uiso 1 calc R .
C13B C -0.5666(2) -0.1539(2) -0.1310(2) 0.0350(9) Uani 1 d . .
H13C H -0.5908(9) -0.0926(7) -0.1360(9) 0.053 Uiso 1 calc R .
H13D H -0.5750(11) -0.1841(8) -0.1719(4) 0.053 Uiso 1 calc R .
H13E H -0.5187(3) -0.1420(14) -0.1121(6) 0.053 Uiso 1 calc R .
C14 C -0.49052(15) -0.3387(2) -0.04305(13) 0.0168(7) Uani 1 d . .
C15 C -0.4509(2) -0.2757(2) 0.00047(14) 0.0198(7) Uani 1 d . .
H15 H -0.4684(2) -0.2132(2) 0.00262(14) 0.024 Uiso 1 calc R .
C16 C -0.38837(15) -0.2957(2) 0.04096(13) 0.0165(7) Uani 1 d . .
C17 C -0.3504(2) -0.2319(2) 0.08984(14) 0.0200(7) Uani 1 d . .
C17A C -0.3730(2) -0.1334(2) 0.10192(15) 0.0247(7) Uani 1 d . .
H17A H -0.3466(2) -0.1129(2) 0.14452(15) 0.030 Uiso 1 calc R .
H17B H -0.4204(2) -0.1367(2) 0.09988(15) 0.030 Uiso 1 calc R .
C17B C -0.3656(2) -0.0586(2) 0.0556(2) 0.0379(9) Uani 1 d . .
H17C H -0.3849(12) 0.0027(6) 0.0630(8) 0.057 Uiso 1 calc R .
H17D H -0.3888(11) -0.0807(9) 0.0131(2) 0.057 Uiso 1 calc R .
H17E H -0.3182(2) -0.0494(14) 0.0608(8) 0.057 Uiso 1 calc R .
C18 C -0.29250(15) -0.2786(2) 0.11998(14) 0.0188(7) Uani 1 d . .
C18A C -0.2378(2) -0.2471(2) 0.17691(14) 0.0255(7) Uani 1 d . .
H18A H -0.2387(2) -0.1760(2) 0.18009(14) 0.031 Uiso 1 calc R .
H18B H -0.1943(2) -0.2656(2) 0.17253(14) 0.031 Uiso 1 calc R .
C18B C -0.2436(2) -0.2914(3) 0.2368(2) 0.0351(9) Uani 1 d . .
H18C H -0.2064(7) -0.2691(14) 0.2725(2) 0.053 Uiso 1 calc R .
H18D H -0.2422(12) -0.3618(3) 0.2342(5) 0.053 Uiso 1 calc R .
H18E H -0.2859(6) -0.2716(14) 0.2422(6) 0.053 Uiso 1 calc R .
C19 C -0.29506(14) -0.3702(2) 0.08881(13) 0.0167(7) Uani 1 d . .
C20 C -0.24581(15) -0.4396(2) 0.10480(13) 0.0182(7) Uani 1 d . .
H20 H -0.20578(15) -0.4233(2) 0.13680(13) 0.022 Uiso 1 calc R .
C21 C -0.02693(14) -0.6257(2) 0.03005(13) 0.0175(7) Uani 1 d . .
C22 C -0.01610(15) -0.7247(2) 0.01604(14) 0.0186(7) Uani 1 d . .
C22A C 0.0500(2) -0.7758(2) 0.03822(15) 0.0238(7) Uani 1 d . .
H22A H 0.0861(2) -0.7279(2) 0.04417(15) 0.029 Uiso 1 calc R .
H22B H 0.0528(2) -0.8216(2) 0.00566(15) 0.029 Uiso 1 calc R .
C22B C 0.0609(2) -0.8307(3) 0.0990(2) 0.0388(9) Uani 1 d . .
H22C H 0.1042(6) -0.8635(15) 0.1106(6) 0.058 Uiso 1 calc R .
H22D H 0.0254(7) -0.8784(13) 0.0935(4) 0.058 Uiso 1 calc R .
H22E H 0.0603(13) -0.7853(4) 0.1320(3) 0.058 Uiso 1 calc R .
C23 C -0.07594(15) -0.7612(2) -0.01799(14) 0.0182(7) Uani 1 d . .
C23A C -0.0855(2) -0.8617(2) -0.04378(15) 0.0229(7) Uani 1 d . .
H23A H -0.1254(2) -0.8903(2) -0.03688(15) 0.027 Uiso 1 calc R .
H23B H -0.0465(2) -0.9014(2) -0.02089(15) 0.027 Uiso 1 calc R .
C23B C -0.0940(2) -0.8651(3) -0.1136(2) 0.0307(8) Uani 1 d . .
H23C H -0.0981(11) -0.9323(3) -0.1276(3) 0.046 Uiso 1 calc R .
H23D H -0.0550(6) -0.8357(15) -0.1208(2) 0.046 Uiso 1 calc R .
H23E H -0.1342(6) -0.8295(14) -0.1368(2) 0.046 Uiso 1 calc R .
C24 C -0.12366(14) -0.6817(2) -0.02868(13) 0.0159(6) Uani 1 d . .
C25 C -0.19076(14) -0.6836(2) -0.06470(13) 0.0161(7) Uani 1 d . .
C26 C -0.22470(14) -0.5986(2) -0.08925(13) 0.0167(7) Uani 1 d . .
C27 C -0.28228(15) -0.5924(2) -0.14546(14) 0.0188(7) Uani 1 d . .
C27A C -0.3118(2) -0.6705(2) -0.19166(14) 0.0228(7) Uani 1 d . .
H27A H -0.3583(2) -0.6532(2) -0.21590(14) 0.027 Uiso 1 calc R .
H27B H -0.3129(2) -0.7314(2) -0.16927(14) 0.027 Uiso 1 calc R .
C27B C -0.2714(2) -0.6853(3) -0.2362(2) 0.0337(9) Uani 1 d . .
H27C H -0.2932(7) -0.7341(13) -0.2673(7) 0.050 Uiso 1 calc R .
H27D H -0.2264(4) -0.7070(17) -0.2126(2) 0.050 Uiso 1 calc R .
H27E H -0.2688(10) -0.6244(5) -0.2571(8) 0.050 Uiso 1 calc R .
C28 C -0.29674(15) -0.4973(2) -0.15493(14) 0.0186(7) Uani 1 d . .
C28A C -0.3531(2) -0.4528(2) -0.20682(15) 0.0244(7) Uani 1 d . .
H28A H -0.3583(2) -0.4880(2) -0.24609(15) 0.029 Uiso 1 calc R .
H28B H -0.3419(2) -0.3850(2) -0.21281(15) 0.029 Uiso 1 calc R .
C28B C -0.4187(2) -0.4560(3) -0.1925(2) 0.0380(9) Uani 1 d . .
H28C H -0.4543(3) -0.4286(17) -0.2275(5) 0.057 Uiso 1 calc R .
H28D H -0.4144(4) -0.4184(15) -0.1548(7) 0.057 Uiso 1 calc R .
H28E H -0.4295(7) -0.5230(3) -0.1859(12) 0.057 Uiso 1 calc R .
C29 C -0.25072(14) -0.4450(2) -0.10439(14) 0.0183(7) Uani 1 d . .
C30 C -0.25542(15) -0.3490(2) -0.09287(14) 0.0197(7) Uani 1 d . .
H30 H -0.28658(15) -0.3117(2) -0.12394(14) 0.024 Uiso 1 calc R .
C31 C -0.21802(15) -0.3027(2) -0.03921(14) 0.0184(7) Uani 1 d . .
C32 C -0.2283(2) -0.2049(2) -0.02277(15) 0.0216(7) Uani 1 d . .
C32A C -0.2778(2) -0.1355(2) -0.0633(2) 0.0271(8) Uani 1 d . .
H32A H -0.2902(2) -0.0878(2) -0.0364(2) 0.033 Uiso 1 calc R .
H32B H -0.3186(2) -0.1714(2) -0.0865(2) 0.033 Uiso 1 calc R .
C32B C -0.2522(2) -0.0822(3) -0.1096(2) 0.0444(10) Uani 1 d . .
H32C H -0.2869(5) -0.0388(15) -0.1347(9) 0.067 Uiso 1 calc R .
H32D H -0.2404(13) -0.1288(3) -0.1369(8) 0.067 Uiso 1 calc R .
H32E H -0.2126(8) -0.0447(16) -0.0870(2) 0.067 Uiso 1 calc R .
C33 C -0.18461(15) -0.1896(2) 0.03549(14) 0.0196(7) Uani 1 d . .
C33A C -0.1715(2) -0.0980(2) 0.0731(2) 0.0270(8) Uani 1 d . .
H33A H -0.1680(2) -0.1135(2) 0.1167(2) 0.032 Uiso 1 calc R .
H33B H -0.2100(2) -0.0541(2) 0.0565(2) 0.032 Uiso 1 calc R .
C33B C -0.1082(2) -0.0457(2) 0.0727(2) 0.0323(8) Uani 1 d . .
H33C H -0.1054(6) 0.0166(8) 0.0939(10) 0.048 Uiso 1 calc R .
H33D H -0.1094(6) -0.0351(15) 0.0296(2) 0.048 Uiso 1 calc R .
H33E H -0.0692(2) -0.0849(8) 0.0945(10) 0.048 Uiso 1 calc R .
C34 C -0.14709(14) -0.2778(2) 0.05359(13) 0.0164(7) Uani 1 d . .
C35 C -0.09420(15) -0.2887(2) 0.10744(14) 0.0197(7) Uani 1 d . .
H35 H -0.08824(15) -0.2421(2) 0.13946(14) 0.024 Uiso 1 calc R .
C36 C -0.04938(15) -0.3638(2) 0.11732(14) 0.0188(7) Uani 1 d . .
C37 C 0.0139(2) -0.3666(2) 0.16695(14) 0.0218(7) Uani 1 d . .
C37A C 0.0339(2) -0.3000(2) 0.22159(15) 0.0270(8) Uani 1 d . .
H37A H 0.0211(2) -0.2334(2) 0.20692(15) 0.032 Uiso 1 calc R .
H37B H 0.0830(2) -0.3018(2) 0.24052(15) 0.032 Uiso 1 calc R .
C37B C 0.0022(2) -0.3252(3) 0.2711(2) 0.0447(10) Uani 1 d . .
H37C H 0.0164(11) -0.2783(12) 0.3052(6) 0.067 Uiso 1 calc R .
H37D H 0.0163(11) -0.3899(8) 0.2873(9) 0.067 Uiso 1 calc R .
H37E H -0.0465(2) -0.3235(20) 0.2528(4) 0.067 Uiso 1 calc R .
C38 C 0.04849(15) -0.4410(2) 0.15386(14) 0.0221(7) Uani 1 d . .
C38A C 0.1166(2) -0.4761(3) 0.1901(2) 0.0399(10) Uani 1 d . .
H38A H 0.1431(2) -0.4215(3) 0.2136(2) 0.048 Uiso 1 calc R .
H38B H 0.1391(2) -0.5000(3) 0.1607(2) 0.048 Uiso 1 calc R .
C38B C 0.1151(2) -0.5562(4) 0.2353(2) 0.0674(15) Uani 1 d . .
H38C H 0.1607(3) -0.5774(18) 0.2573(12) 0.101 Uiso 1 calc R .
H38D H 0.0892(15) -0.6106(11) 0.2122(3) 0.101 Uiso 1 calc R .
H38E H 0.0944(16) -0.5323(8) 0.2654(10) 0.101 Uiso 1 calc R .
C39 C 0.00515(15) -0.4871(2) 0.09844(14) 0.0205(7) Uani 1 d . .
C40 C 0.01946(15) -0.5715(2) 0.07375(14) 0.0209(7) Uani 1 d . .
H40 H 0.06423(15) -0.5938(2) 0.08774(14) 0.025 Uiso 1 calc R .
C41 C -0.27976(14) -0.7919(2) -0.05269(13) 0.0179(7) Uani 1 d . .
H41 H -0.29471(14) -0.8564(2) -0.05276(13) 0.021 Uiso 1 calc R .
C42 C -0.22715(15) -0.7763(2) -0.07196(14) 0.0193(7) Uani 1 d . .
H42 H -0.21217(15) -0.8280(2) -0.09157(14) 0.023 Uiso 1 calc R .

loop_
_atom_type_symbol
_atom_type_description
_atom_type_scat_dispersion_real
_atom_type_scat_dispersion_imag
_atom_type_scat_source
C C 0.0181 0.0091 'International Tables Vol C Tables 4.2.6.8 and 6.1.1.4'
H H 0.0000 0.0000 'International Tables Vol C Tables 4.2.6.8 and 6.1.1.4'
N N 0.0311 0.0180 'International Tables Vol C Tables 4.2.6.8 and 6.1.1.4'
Ni Ni -3.0029 0.5091 'International Tables Vol C Tables 4.2.6.8 and 6.1.1.4'
Cu Cu -1.9646 0.5888 'International Tables Vol C Tables 4.2.6.8 and 6.1.1.4'

loop_
_geom_angle_atom_site_label_1
_geom_angle_atom_site_label_2
_geom_angle_atom_site_label_3
_geom_angle
_geom_angle_site_symmetry_1
_geom_angle_site_symmetry_3
_geom_angle_publ_flag
N1 Cu N3 179.78(10) . . ?
N1 Cu N2 88.96(10) . . ?
N3 Cu N2 91.17(10) . . ?
N1 Cu N4 91.17(10) . . ?
N3 Cu N4 88.70(10) . . ?
N2 Cu N4 179.77(9) . . ?
N6 Ni N8 179.50(10) . . ?
N6 Ni N5 88.82(10) . . ?
N8 Ni N5 90.85(10) . . ?
N6 Ni N7 90.76(10) . . ?
N8 Ni N7 89.55(10) . . ?
N5 Ni N7 177.91(10) . . ?
C4 N1 C1 106.0(2) . . ?
C4 N1 Cu 128.6(2) . . ?
C1 N1 Cu 125.3(2) . . ?
N1 C1 C20 126.1(3) . . ?
N1 C1 C2 110.5(3) . . ?
C20 C1 C2 123.5(3) . . ?
C9 N2 C6 106.0(2) . . ?
C9 N2 Cu 125.2(2) . . ?
C6 N2 Cu 128.4(2) . . ?
C3 C2 C1 107.1(3) . . ?
C3 C2 C2A 129.3(3) . . ?
C1 C2 C2A 123.5(3) . . ?
C2 C2A C2B 113.0(3) . . ?
C11 N3 C14 104.9(2) . . ?
C11 N3 Cu 126.3(2) . . ?
C14 N3 Cu 128.7(2) . . ?
C2 C3 C4 106.3(3) . . ?
C2 C3 C3A 123.8(3) . . ?
C4 C3 C3A 129.2(3) . . ?
C3B C3A C3 111.9(3) . . ?
C19 N4 C16 105.2(2) . . ?
C19 N4 Cu 126.7(2) . . ?
C16 N4 Cu 127.9(2) . . ?
N1 C4 C5 124.4(3) . . ?
N1 C4 C3 109.9(2) . . ?
C5 C4 C3 125.7(3) . . ?
C6 C5 C4 124.0(3) . . ?
C6 C5 C41 117.0(3) . . ?
C4 C5 C41 118.5(3) . . ?
C21 N5 C24 105.5(2) . . ?
C21 N5 Ni 125.8(2) . . ?
C24 N5 Ni 128.6(2) . . ?
N2 C6 C5 123.7(3) . . ?
N2 C6 C7 109.1(2) . . ?
C5 C6 C7 127.1(3) . . ?
C26 N6 C29 105.6(2) . . ?
C26 N6 Ni 127.9(2) . . ?
C29 N6 Ni 126.4(2) . . ?
C8 C7 C6 106.6(3) . . ?
C8 C7 C7A 122.3(3) . . ?
C6 C7 C7A 130.9(3) . . ?
C31 N7 C34 104.9(2) . . ?
C31 N7 Ni 127.1(2) . . ?
C34 N7 Ni 127.9(2) . . ?
C7 C7A C7B 112.5(3) . . ?
C7 C8 C9 107.1(3) . . ?
C7 C8 C8A 128.4(3) . . ?
C9 C8 C8A 124.3(3) . . ?
C39 N8 C36 104.6(2) . . ?
C39 N8 Ni 127.5(2) . . ?
C36 N8 Ni 127.9(2) . . ?
C8 C8A C8B 112.2(3) . . ?
N2 C9 C10 125.9(3) . . ?
N2 C9 C8 111.1(3) . . ?
C10 C9 C8 122.9(3) . . ?
C11 C10 C9 126.3(3) . . ?
C10 C11 N3 124.8(3) . . ?
C10 C11 C12 124.3(3) . . ?
N3 C11 C12 110.9(3) . . ?
C13 C12 C11 106.6(3) . . ?
C13 C12 C12A 129.4(3) . . ?
C11 C12 C12A 124.0(3) . . ?
C12 C12A C12B 112.8(3) . . ?
C12 C13 C14 106.5(3) . . ?
C12 C13 C13A 128.3(3) . . ?
C14 C13 C13A 125.0(3) . . ?
C13 C13A C13B 111.6(3) . . ?
N3 C14 C15 124.2(3) . . ?
N3 C14 C13 111.1(3) . . ?
C15 C14 C13 124.6(3) . . ?
C16 C15 C14 125.6(3) . . ?
C15 C16 N4 124.6(3) . . ?
C15 C16 C17 124.6(3) . . ?
N4 C16 C17 110.8(3) . . ?
C18 C17 C16 106.5(3) . . ?
C18 C17 C17A 129.0(3) . . ?
C16 C17 C17A 124.5(3) . . ?
C17 C17A C17B 112.7(3) . . ?
C17 C18 C19 106.6(3) . . ?
C17 C18 C18A 128.2(3) . . ?
C19 C18 C18A 125.1(3) . . ?
C18 C18A C18B 112.8(3) . . ?
N4 C19 C20 123.8(3) . . ?
N4 C19 C18 110.9(3) . . ?
C20 C19 C18 125.3(3) . . ?
C1 C20 C19 126.7(3) . . ?
C40 C21 N5 125.2(3) . . ?
C40 C21 C22 123.5(3) . . ?
N5 C21 C22 110.6(3) . . ?
C23 C22 C21 107.2(3) . . ?
C23 C22 C22A 127.9(3) . . ?
C21 C22 C22A 124.8(3) . . ?
C22 C22A C22B 113.2(3) . . ?
C22 C23 C24 106.4(3) . . ?
C22 C23 C23A 123.7(3) . . ?
C24 C23 C23A 129.5(3) . . ?
C23 C23A C23B 112.8(3) . . ?
N5 C24 C25 122.8(3) . . ?
N5 C24 C23 110.0(2) . . ?
C25 C24 C23 127.1(3) . . ?
C24 C25 C26 120.9(3) . . ?
C24 C25 C42 118.6(3) . . ?
C26 C25 C42 120.3(3) . . ?
N6 C26 C25 124.2(3) . . ?
N6 C26 C27 110.4(3) . . ?
C25 C26 C27 125.2(3) . . ?
C28 C27 C26 106.2(3) . . ?
C28 C27 C27A 124.8(3) . . ?
C26 C27 C27A 127.9(3) . . ?
C27 C27A C27B 111.2(3) . . ?
C27 C28 C29 107.6(3) . . ?
C27 C28 C28A 127.0(3) . . ?
C29 C28 C28A 125.3(3) . . ?
C28 C28A C28B 111.6(3) . . ?
C30 C29 N6 125.0(3) . . ?
C30 C29 C28 124.8(3) . . ?
N6 C29 C28 110.0(3) . . ?
C29 C30 C31 124.5(3) . . ?
N7 C31 C30 123.8(3) . . ?
N7 C31 C32 111.1(3) . . ?
C30 C31 C32 125.1(3) . . ?
C33 C32 C31 106.5(3) . . ?
C33 C32 C32A 128.1(3) . . ?
C31 C32 C32A 125.4(3) . . ?
C32 C32A C32B 113.7(3) . . ?
C32 C33 C34 106.5(3) . . ?
C32 C33 C33A 128.6(3) . . ?
C34 C33 C33A 124.7(3) . . ?
C33 C33A C33B 113.7(3) . . ?
C35 C34 N7 124.6(3) . . ?
C35 C34 C33 124.3(3) . . ?
N7 C34 C33 110.9(3) . . ?
C34 C35 C36 123.4(3) . . ?
C35 C36 N8 124.2(3) . . ?
C35 C36 C37 124.3(3) . . ?
N8 C36 C37 110.9(3) . . ?
C38 C37 C36 106.3(3) . . ?
C38 C37 C37A 128.6(3) . . ?
C36 C37 C37A 125.1(3) . . ?
C37 C37A C37B 113.2(3) . . ?
C37 C38 C39 106.9(3) . . ?
C37 C38 C38A 128.6(3) . . ?
C39 C38 C38A 124.5(3) . . ?
C38 C38A C38B 112.5(3) . . ?
C40 C39 N8 124.0(3) . . ?
C40 C39 C38 124.7(3) . . ?
N8 C39 C38 111.1(3) . . ?
C39 C40 C21 124.1(3) . . ?
C42 C41 C5 124.8(3) . . ?
C41 C42 C25 124.2(3) . . ?

loop_
_geom_bond_atom_site_label_1
_geom_bond_atom_site_label_2
_geom_bond_distance
_geom_bond_site_symmetry_2
_geom_bond_publ_flag
Cu N1 1.994(2) . ?
Cu N3 2.000(2) . ?
Cu N2 2.005(3) . ?
Cu N4 2.010(3) . ?
Ni N6 1.923(3) . ?
Ni N8 1.932(3) . ?
Ni N5 1.936(2) . ?
Ni N7 1.944(3) . ?
N1 C4 1.371(4) . ?
N1 C1 1.371(4) . ?
C1 C20 1.378(4) . ?
C1 C2 1.442(4) . ?
N2 C9 1.367(4) . ?
N2 C6 1.393(4) . ?
C2 C3 1.355(4) . ?
C2 C2A 1.512(4) . ?
C2A C2B 1.524(4) . ?
N3 C11 1.372(4) . ?
N3 C14 1.372(4) . ?
C3 C4 1.462(4) . ?
C3 C3A 1.512(4) . ?
C3A C3B 1.501(5) . ?
N4 C19 1.371(4) . ?
N4 C16 1.380(4) . ?
C4 C5 1.412(4) . ?
C5 C6 1.397(4) . ?
C5 C41 1.486(4) . ?
N5 C21 1.376(4) . ?
N5 C24 1.384(4) . ?
C6 C7 1.469(4) . ?
N6 C26 1.376(4) . ?
N6 C29 1.386(4) . ?
C7 C8 1.361(4) . ?
C7 C7A 1.512(4) . ?
N7 C31 1.377(4) . ?
N7 C34 1.379(4) . ?
C7A C7B 1.524(5) . ?
C8 C9 1.438(4) . ?
C8 C8A 1.500(4) . ?
N8 C39 1.372(4) . ?
N8 C36 1.383(4) . ?
C8A C8B 1.531(4) . ?
C9 C10 1.380(4) . ?
C10 C11 1.369(4) . ?
C11 C12 1.448(4) . ?
C12 C13 1.353(4) . ?
C12 C12A 1.501(4) . ?
C12A C12B 1.530(4) . ?
C13 C14 1.443(4) . ?
C13 C13A 1.507(4) . ?
C13A C13B 1.521(5) . ?
C14 C15 1.383(4) . ?
C15 C16 1.377(4) . ?
C16 C17 1.445(4) . ?
C17 C18 1.362(4) . ?
C17 C17A 1.500(4) . ?
C17A C17B 1.520(5) . ?
C18 C19 1.447(4) . ?
C18 C18A 1.497(4) . ?
C18A C18B 1.531(5) . ?
C19 C20 1.379(4) . ?
C21 C40 1.375(4) . ?
C21 C22 1.444(4) . ?
C22 C23 1.353(4) . ?
C22 C22A 1.504(4) . ?
C22A C22B 1.525(5) . ?
C23 C24 1.462(4) . ?
C23 C23A 1.500(4) . ?
C23A C23B 1.534(4) . ?
C24 C25 1.394(4) . ?
C25 C26 1.401(4) . ?
C25 C42 1.480(4) . ?
C26 C27 1.457(4) . ?
C27 C28 1.356(4) . ?
C27 C27A 1.497(4) . ?
C27A C27B 1.531(5) . ?
C28 C29 1.440(4) . ?
C28 C28A 1.513(4) . ?
C28A C28B 1.524(5) . ?
C29 C30 1.367(4) . ?
C30 C31 1.380(4) . ?
C31 C32 1.441(4) . ?
C32 C33 1.365(4) . ?
C32 C32A 1.501(4) . ?
C32A C32B 1.518(5) . ?
C33 C34 1.444(4) . ?
C33 C33A 1.506(4) . ?
C33A C33B 1.526(5) . ?
C34 C35 1.375(4) . ?
C35 C36 1.379(4) . ?
C36 C37 1.448(4) . ?
C37 C38 1.353(5) . ?
C37 C37A 1.494(4) . ?
C37A C37B 1.521(5) . ?
C38 C39 1.446(4) . ?
C38 C38A 1.495(5) . ?
C38A C38B 1.518(6) . ?
C39 C40 1.372(5) . ?
C41 C42 1.337(4) . ?
